data_7008934
loop_
_publ_author_name
'Drew, Michael G. B.'
'Iveson, Peter B.'
'Hudson, Michael J.'
'Liljenzin, Jan Olov'
'Spjuth, Lena'
'Cordier, Pierre-Yves'
'Enarsson, \%Asa'
'Hill, Cl\'ement'
'Madic, Charles'

_publ_section_title
;
 Separation of americium(III) from europium(III) with tridentate
 heterocyclic nitrogen ligands and crystallographic studies of
 complexes formed by 2,2'&#x2236;6',2&#x2033;-terpyridine with the
 lanthanides
;
_journal_issue 5
_journal_name_full 'Journal of the Chemical Society, Dalton Transactions'
_journal_page_first 821
_journal_paper_doi 10.1039/a907077j
_journal_year 2000
_chemical_formula_sum 'C45 H33 N15 O18'
_chemical_formula_weight 1372.54
_chemical_name_systematic
; 
 ? 
;
_space_group_IT_number 2
_symmetry_cell_setting triclinic
_symmetry_space_group_name_Hall '-P 1'
_symmetry_space_group_name_H-M 'P -1'
_atom_sites_solution_hydrogens geom
_atom_sites_solution_primary direct
_atom_sites_solution_secondary difmap
_audit_creation_method SHELXL-97
_cell_angle_alpha 100.722(10)
_cell_angle_beta 106.149(10)
_cell_angle_gamma 95.784(10)
_cell_formula_units_Z 2
_cell_length_a 10.518(12)
_cell_length_b 15.595(17)
_cell_length_c 16.116(17)
_cell_measurement_reflns_used all
_cell_measurement_temperature 298(2)
_cell_volume 2462(5)
_computing_cell_refinement XDS
_computing_data_collection 'XDS (Kabsch, 1991)'
_computing_data_reduction XDS
_computing_molecular_graphics PLATON(Spek,1994)
_computing_structure_refinement 'SHELXL-93 (Sheldrick, 1993)'
_computing_structure_solution 'SHELXS-86 (Sheldrick, 1990)'
_diffrn_ambient_temperature 298(2)
_diffrn_measurement_device 'Marresearch Image Plate'
_diffrn_measurement_method '95 frames at 2^o intervals, counting time 2 min.'
_diffrn_radiation_monochromator graphite
_diffrn_radiation_source 'fine-focus sealed tube'
_diffrn_radiation_type MoK\a
_diffrn_radiation_wavelength 0.71073
_diffrn_reflns_av_R_equivalents 0.0000
_diffrn_reflns_av_sigmaI/netI 0.1176
_diffrn_reflns_limit_h_max 12
_diffrn_reflns_limit_h_min 0
_diffrn_reflns_limit_k_max 19
_diffrn_reflns_limit_k_min -19
_diffrn_reflns_limit_l_max 18
_diffrn_reflns_limit_l_min -19
_diffrn_reflns_number 7591
_diffrn_reflns_theta_max 26.02
_diffrn_reflns_theta_min 2.04
_diffrn_standards_number n/a
_exptl_absorpt_coefficient_mu 2.455
_exptl_absorpt_correction_T_max 1.00
_exptl_absorpt_correction_T_min 0.37
_exptl_absorpt_correction_type 'DIFABS(Walker and Stuart, 1983)'
_exptl_crystal_density_diffrn 1.851
_exptl_crystal_density_method 'not measured'
_exptl_crystal_F_000 1352
_exptl_crystal_size_max 0.25
_exptl_crystal_size_mid 0.25
_exptl_crystal_size_min 0.25
_refine_diff_density_max 2.719
_refine_diff_density_min -1.477
_refine_diff_density_rms 0.205
_refine_ls_extinction_method none
_refine_ls_goodness_of_fit_ref 0.923
_refine_ls_hydrogen_treatment mixed
_refine_ls_matrix_type full
_refine_ls_number_parameters 721
_refine_ls_number_reflns 7591
_refine_ls_number_restraints 54
_refine_ls_restrained_S_all 0.923
_refine_ls_R_factor_all 0.1879
_refine_ls_R_factor_gt 0.0800
_refine_ls_shift/su_max 0.000
_refine_ls_shift/su_mean 0.000
_refine_ls_structure_factor_coef Fsqd
_refine_ls_weighting_details 'w=1/[\s^2^(Fo^2^)+(0.1627P)^2^+0.0000P] where P=(Fo^2^+2Fc^2^)/3'
_refine_ls_weighting_scheme calc
_refine_ls_wR_factor_gt 0.2042
_refine_ls_wR_factor_ref 0.2471
_reflns_number_gt 3598
_reflns_number_total 7591
_reflns_threshold_expression >2sigma(I)
_cod_data_source_file a907077j.txt
_cod_data_source_block 2-Sm
_cod_depositor_comments
;
The following automatic conversions were performed:

'_refine_ls_weighting_scheme' value 'calc
w=1/[\s^2^(Fo^2^)+(0.1627P)^2^+0.0000P] where P=(Fo^2^+2Fc^2^)/3' was
changed to 'calc'. New tag '_refine_ls_weighting_details' was
created. The value of the new tag was set to
'w=1/[\s^2^(Fo^2^)+(0.1627P)^2^+0.0000P] where P=(Fo^2^+2Fc^2^)/3'.

Automatic conversion script
Id: cif_fix_values 3143 2015-03-26 13:38:13Z robertas 
;
_cod_original_sg_symbol_H-M P-1
_cod_database_code 7008934

loop_
_symmetry_equiv_pos_as_xyz
'x, y, z'
'-x, -y, -z'

loop_
_atom_site_label
_atom_site_type_symbol
_atom_site_fract_x
_atom_site_fract_y
_atom_site_fract_z
_atom_site_U_iso_or_equiv
_atom_site_adp_type
_atom_site_occupancy
_atom_site_calc_flag
_atom_site_refinement_flags
_atom_site_disorder_assembly
_atom_site_disorder_group
Sm1 Sm 0.30021(8) 0.01377(6) 0.20701(6) 0.0506(3) Uani 1 d . . .
N11 N 0.2417(17) -0.1561(9) 0.1533(11) 0.069(4) Uani 1 d U . .
C12 C 0.2159(18) -0.2061(13) 0.2065(13) 0.068(5) Uani 1 d U . .
H12 H 0.2290 -0.1799 0.2657 0.081 Uiso 1 calc R . .
C13 C 0.170(2) -0.2974(13) 0.1767(15) 0.075(5) Uani 1 d U . .
H13 H 0.1526 -0.3307 0.2158 0.090 Uiso 1 calc R . .
C14 C 0.150(2) -0.3367(15) 0.0912(17) 0.089(6) Uani 1 d U . .
H14 H 0.1216 -0.3974 0.0712 0.107 Uiso 1 calc R . .
C15 C 0.1719(18) -0.2861(11) 0.0350(14) 0.064(5) Uani 1 d U . .
H15 H 0.1565 -0.3115 -0.0246 0.077 Uiso 1 calc R . .
C16 C 0.2174(17) -0.1967(12) 0.0672(14) 0.065(5) Uani 1 d U . .
N21 N 0.2965(13) -0.0513(9) 0.0485(9) 0.050(3) Uani 1 d . . .
C22 C 0.2369(15) -0.1378(13) 0.0057(12) 0.061(5) Uani 1 d . . .
C23 C 0.2064(17) -0.1662(12) -0.0844(12) 0.058(5) Uani 1 d . . .
H23 H 0.1701 -0.2252 -0.1104 0.070 Uiso 1 calc R . .
C24 C 0.2270(19) -0.1118(14) -0.1359(13) 0.075(6) Uani 1 d . . .
H24 H 0.1988 -0.1305 -0.1973 0.090 Uiso 1 calc R . .
C25 C 0.2903(19) -0.0287(13) -0.0956(11) 0.065(5) Uani 1 d . . .
H25 H 0.3094 0.0096 -0.1300 0.078 Uiso 1 calc R . .
C26 C 0.3282(15) 0.0016(11) -0.0036(11) 0.052(4) Uani 1 d . . .
N31 N 0.4120(14) 0.1195(9) 0.1303(9) 0.056(4) Uani 1 d . . .
C32 C 0.3942(14) 0.0924(10) 0.0386(12) 0.049(4) Uani 1 d . . .
C33 C 0.4470(16) 0.1500(10) -0.0032(11) 0.053(4) Uani 1 d . . .
H33 H 0.4440 0.1305 -0.0620 0.064 Uiso 1 calc R . .
C34 C 0.5015(19) 0.2317(13) 0.0385(12) 0.067(5) Uani 1 d . . .
H34 H 0.5323 0.2700 0.0079 0.080 Uiso 1 calc R . .
C35 C 0.5141(19) 0.2621(14) 0.1281(15) 0.075(6) Uani 1 d . . .
H35 H 0.5507 0.3201 0.1584 0.089 Uiso 1 calc R . .
C36 C 0.4690(18) 0.2009(12) 0.1680(13) 0.062(5) Uani 1 d . . .
H36 H 0.4800 0.2191 0.2282 0.074 Uiso 1 calc R . .
N41 N 0.0519(14) -0.0467(9) 0.1800(9) 0.056(4) Uani 1 d . . .
C42 C -0.0200(17) -0.0992(13) 0.1009(12) 0.067(5) Uani 1 d . . .
H42 H 0.0041 -0.0908 0.0513 0.080 Uiso 1 calc R . .
C43 C -0.1264(18) -0.1643(13) 0.0882(13) 0.063(5) Uani 1 d . . .
H43 H -0.1697 -0.2005 0.0325 0.076 Uiso 1 calc R . .
C44 C -0.1666(19) -0.1742(14) 0.1607(14) 0.078(6) Uani 1 d . . .
H44 H -0.2379 -0.2175 0.1553 0.093 Uiso 1 calc R . .
C45 C -0.0993(19) -0.1187(15) 0.2410(14) 0.079(6) Uani 1 d . . .
H45 H -0.1266 -0.1240 0.2902 0.094 Uiso 1 calc R . .
C46 C 0.0090(18) -0.0547(12) 0.2507(13) 0.065(5) Uani 1 d . . .
N51 N 0.2107(13) 0.0382(10) 0.3446(9) 0.056(4) Uani 1 d . . .
C53 C 0.016(2) 0.0384(13) 0.3958(14) 0.073(6) Uani 1 d . . .
H53 H -0.0739 0.0179 0.3862 0.087 Uiso 1 calc R . .
C52 C 0.0805(14) 0.0082(11) 0.3353(10) 0.047(4) Uani 1 d . . .
C54 C 0.091(2) 0.1005(15) 0.4717(14) 0.074(6) Uani 1 d . . .
H54 H 0.0505 0.1211 0.5145 0.089 Uiso 1 calc R . .
C55 C 0.226(3) 0.1328(13) 0.4848(13) 0.085(7) Uani 1 d . . .
H55 H 0.2764 0.1754 0.5349 0.102 Uiso 1 calc R . .
C56 C 0.280(2) 0.0987(13) 0.4207(12) 0.068(5) Uani 1 d . . .
N61 N 0.4652(15) 0.1189(10) 0.3568(10) 0.064(4) Uani 1 d . . .
C62 C 0.4288(17) 0.1235(11) 0.4319(12) 0.055(4) Uani 1 d . . .
C63 C 0.520(2) 0.1547(15) 0.5151(13) 0.082(6) Uani 1 d . . .
H63 H 0.4930 0.1608 0.5657 0.099 Uiso 1 calc R . .
C66 C 0.649(3) 0.1758(17) 0.5208(15) 0.101(9) Uani 1 d . . .
H66 H 0.7112 0.1946 0.5768 0.122 Uiso 1 calc R . .
C64 C 0.6912(19) 0.1715(14) 0.4520(16) 0.086(7) Uani 1 d . . .
H64 H 0.7816 0.1868 0.4580 0.103 Uiso 1 calc R . .
C65 C 0.5954(19) 0.1428(12) 0.3688(13) 0.069(5) Uani 1 d . . .
H65 H 0.6241 0.1402 0.3188 0.083 Uiso 1 calc R . .
O11 O 0.2113(13) 0.1553(8) 0.2272(8) 0.063(3) Uani 1 d . . .
N13 N 0.1455(15) 0.1515(11) 0.1474(11) 0.062(4) Uani 1 d . . .
O12 O 0.1360(13) 0.0812(8) 0.0937(8) 0.065(3) Uani 1 d . . .
O14 O 0.0982(14) 0.2168(10) 0.1266(10) 0.085(4) Uani 1 d . . .
O21 O 0.4414(12) -0.0662(9) 0.3144(8) 0.068(3) Uani 1 d . . .
N23 N 0.5442(16) -0.0596(10) 0.2892(10) 0.063(4) Uani 1 d . . .
O22 O 0.5244(12) -0.0281(9) 0.2191(8) 0.070(3) Uani 1 d . . .
O24 O 0.6487(14) -0.0836(12) 0.3238(11) 0.100(5) Uani 1 d . . .
Sm2 Sm 0.32036(8) 0.43202(6) 0.70307(6) 0.0514(3) Uani 1 d . . .
N71 N 0.5478(14) 0.4995(10) 0.8171(10) 0.059(4) Uani 1 d . . .
C72 C 0.5618(17) 0.5315(12) 0.9044(11) 0.059(4) Uani 1 d . . .
H72 H 0.4867 0.5220 0.9232 0.071 Uiso 1 calc R . .
C73 C 0.6761(18) 0.5757(13) 0.9655(14) 0.079(6) Uani 1 d . . .
H73 H 0.6798 0.5971 1.0241 0.094 Uiso 1 calc R . .
C74 C 0.7862(19) 0.5878(12) 0.9374(14) 0.070(5) Uani 1 d . . .
H74 H 0.8664 0.6178 0.9787 0.084 Uiso 1 calc R . .
C75 C 0.7848(18) 0.5582(14) 0.8522(12) 0.066(5) Uani 1 d . . .
H75 H 0.8604 0.5683 0.8340 0.079 Uiso 1 calc R . .
C76 C 0.6651(17) 0.5127(12) 0.7951(11) 0.062(5) Uani 1 d . . .
N81 N 0.5239(15) 0.4450(9) 0.6428(10) 0.059(4) Uani 1 d . . .
C82 C 0.6500(18) 0.4700(14) 0.6992(15) 0.074(6) Uani 1 d . . .
C83 C 0.7659(19) 0.4589(13) 0.6717(15) 0.069(6) Uani 1 d . . .
H83 H 0.8516 0.4766 0.7117 0.083 Uiso 1 calc R . .
C84 C 0.747(2) 0.4218(15) 0.5854(15) 0.085(6) Uani 1 d . . .
H84 H 0.8213 0.4129 0.5662 0.102 Uiso 1 calc R . .
C85 C 0.621(2) 0.3972(11) 0.5258(14) 0.068(5) Uani 1 d . . .
H85 H 0.6095 0.3740 0.4662 0.081 Uiso 1 calc R . .
C86 C 0.512(2) 0.4079(13) 0.5569(13) 0.066(5) Uani 1 d . . .
N91 N 0.2699(15) 0.3911(11) 0.5344(10) 0.068(4) Uani 1 d . . .
C92 C 0.370(2) 0.3816(12) 0.4950(13) 0.065(5) Uani 1 d . . .
C93 C 0.340(3) 0.3518(13) 0.4039(13) 0.079(7) Uani 1 d . . .
H93 H 0.4075 0.3448 0.3774 0.094 Uiso 1 calc R . .
C94 C 0.205(3) 0.3325(13) 0.3536(14) 0.082(6) Uani 1 d . . .
H94 H 0.1828 0.3117 0.2926 0.099 Uiso 1 calc R . .
C95 C 0.1064(19) 0.3431(13) 0.3901(13) 0.070(5) Uani 1 d . . .
H95 H 0.0166 0.3297 0.3564 0.084 Uiso 1 calc R . .
C96 C 0.145(2) 0.3743(14) 0.4789(13) 0.072(5) Uani 1 d . . .
H96 H 0.0767 0.3853 0.5041 0.086 Uiso 1 calc R . .
O31 O 0.4593(12) 0.3077(8) 0.7162(8) 0.063(3) Uani 1 d . . .
N33 N 0.4432(14) 0.2963(11) 0.7879(13) 0.069(4) Uani 1 d . . .
O32 O 0.3694(12) 0.3457(8) 0.8210(8) 0.059(3) Uani 1 d . . .
O34 O 0.4922(16) 0.2431(11) 0.8295(12) 0.099(5) Uani 1 d . . .
O41 O 0.1754(13) 0.2746(9) 0.6456(8) 0.071(4) Uani 1 d . . .
N43 N 0.0652(17) 0.2965(14) 0.6482(12) 0.077(5) Uani 1 d . . .
O44 O -0.0345(13) 0.2445(11) 0.6265(11) 0.101(5) Uani 1 d . . .
O42 O 0.0694(12) 0.3801(11) 0.6754(11) 0.087(4) Uani 1 d . . .
O61 O 0.2595(12) 0.5135(12) 0.8217(10) 0.099(5) Uani 1 d . . .
N63 N 0.1605(16) 0.5371(12) 0.8359(11) 0.074(5) Uani 1 d . . .
O62 O 0.0917(15) 0.5107(17) 0.8748(10) 0.160(11) Uani 1 d . . .
O64 O 0.121(3) 0.6041(14) 0.8179(12) 0.148(9) Uani 1 d . . .
O51 O 0.3750(12) 0.5843(8) 0.6814(9) 0.070(3) Uani 1 d U . .
O52 O 0.1639(12) 0.5355(9) 0.6338(10) 0.080(4) Uani 1 d U . .
O54 O 0.2335(16) 0.6716(11) 0.6412(12) 0.105(5) Uani 1 d U . .
N53 N 0.2654(16) 0.6003(9) 0.6665(14) 0.083(4) Uani 1 d U . .

loop_
_atom_site_aniso_label
_atom_site_aniso_U_11
_atom_site_aniso_U_22
_atom_site_aniso_U_33
_atom_site_aniso_U_23
_atom_site_aniso_U_13
_atom_site_aniso_U_12
Sm1 0.0530(5) 0.0498(6) 0.0499(6) 0.0126(4) 0.0164(4) 0.0074(4)
N11 0.104(12) 0.042(9) 0.078(11) 0.015(7) 0.055(9) 0.010(8)
C12 0.070(11) 0.075(13) 0.061(11) 0.033(9) 0.013(9) 0.012(9)
C13 0.083(12) 0.060(12) 0.085(14) 0.032(10) 0.024(11) -0.002(9)
C14 0.100(14) 0.056(13) 0.096(16) 0.007(12) 0.011(13) 0.015(11)
C15 0.070(10) 0.037(10) 0.080(13) 0.003(9) 0.020(9) 0.009(8)
C16 0.044(9) 0.062(12) 0.109(14) 0.032(10) 0.044(9) 0.018(7)
N21 0.060(8) 0.042(8) 0.048(8) 0.008(6) 0.018(6) 0.009(6)
C22 0.039(9) 0.076(14) 0.056(12) 0.016(10) -0.007(8) 0.005(8)
C23 0.058(10) 0.039(11) 0.066(13) -0.003(9) 0.009(9) 0.011(8)
C24 0.073(13) 0.082(16) 0.059(13) -0.007(11) 0.018(10) 0.009(11)
C25 0.093(14) 0.060(13) 0.044(11) 0.008(9) 0.027(10) 0.012(10)
C26 0.041(8) 0.061(12) 0.063(12) 0.025(9) 0.017(8) 0.020(7)
N31 0.068(9) 0.055(10) 0.043(8) 0.004(7) 0.026(7) -0.005(7)
C32 0.033(7) 0.039(10) 0.081(13) 0.021(8) 0.018(8) 0.015(6)
C33 0.070(11) 0.034(10) 0.064(11) -0.002(8) 0.037(9) 0.015(8)
C34 0.076(13) 0.080(15) 0.057(13) 0.044(11) 0.024(10) 0.006(10)
C35 0.071(12) 0.063(13) 0.104(18) 0.051(12) 0.026(11) 0.013(9)
C36 0.077(12) 0.051(12) 0.060(12) 0.012(9) 0.022(9) 0.020(9)
N41 0.063(9) 0.049(9) 0.057(9) 0.019(7) 0.017(7) 0.004(7)
C42 0.052(10) 0.089(15) 0.049(12) -0.003(10) 0.012(9) 0.004(9)
C43 0.058(11) 0.067(13) 0.069(13) 0.020(10) 0.022(9) 0.018(9)
C44 0.058(11) 0.077(15) 0.086(16) 0.020(12) 0.012(11) -0.020(10)
C45 0.067(12) 0.104(18) 0.080(15) 0.039(13) 0.038(11) 0.007(11)
C46 0.068(12) 0.055(12) 0.074(14) 0.011(10) 0.027(10) 0.009(9)
N51 0.053(8) 0.067(10) 0.048(9) 0.015(7) 0.012(7) 0.009(7)
C53 0.068(13) 0.084(15) 0.095(16) 0.030(12) 0.065(12) 0.008(10)
C52 0.035(8) 0.066(12) 0.039(9) 0.024(8) 0.005(7) 0.001(7)
C54 0.083(14) 0.095(17) 0.075(15) 0.038(12) 0.056(12) 0.024(12)
C55 0.16(2) 0.049(12) 0.051(12) 0.012(9) 0.047(13) 0.001(12)
C56 0.102(15) 0.059(13) 0.037(11) 0.018(9) 0.010(10) 0.008(10)
N61 0.070(10) 0.074(11) 0.053(10) 0.021(8) 0.016(8) 0.018(8)
C62 0.059(10) 0.039(10) 0.056(11) 0.012(8) 0.002(9) -0.003(7)
C63 0.081(14) 0.112(19) 0.045(12) 0.032(11) -0.001(10) 0.002(12)
C66 0.11(2) 0.11(2) 0.055(15) 0.016(13) 0.007(13) -0.037(15)
C64 0.051(11) 0.070(15) 0.11(2) 0.016(13) -0.003(13) -0.020(9)
C65 0.077(13) 0.062(13) 0.056(12) -0.003(9) 0.018(10) -0.013(10)
O11 0.094(9) 0.058(8) 0.043(8) 0.014(6) 0.027(7) 0.020(6)
N13 0.068(10) 0.064(12) 0.066(12) 0.026(9) 0.025(8) 0.030(8)
O12 0.086(8) 0.047(8) 0.051(7) 0.008(6) 0.008(6) 0.006(6)
O14 0.095(10) 0.085(11) 0.079(10) 0.038(8) 0.013(8) 0.039(8)
O21 0.060(7) 0.081(10) 0.059(8) 0.031(7) 0.001(6) 0.014(6)
N23 0.063(10) 0.064(11) 0.064(11) 0.019(8) 0.021(8) 0.010(7)
O22 0.068(8) 0.080(10) 0.066(9) 0.020(7) 0.029(7) 0.004(6)
O24 0.070(9) 0.125(14) 0.101(12) 0.037(10) 0.002(9) 0.050(9)
Sm2 0.0467(5) 0.0528(6) 0.0563(6) 0.0113(4) 0.0180(4) 0.0095(4)
N71 0.058(9) 0.060(10) 0.059(10) 0.013(7) 0.022(7) 0.007(7)
C72 0.063(11) 0.065(12) 0.047(11) 0.023(9) 0.005(8) 0.018(9)
C73 0.060(11) 0.072(15) 0.071(14) 0.011(11) -0.021(11) -0.016(9)
C74 0.061(11) 0.057(13) 0.082(15) 0.016(10) 0.005(10) 0.015(9)
C75 0.059(11) 0.095(15) 0.049(12) 0.020(10) 0.021(9) 0.021(10)
C76 0.056(10) 0.072(13) 0.038(10) 0.017(8) -0.015(8) -0.005(8)
N81 0.064(9) 0.052(9) 0.074(11) 0.020(7) 0.039(8) 0.013(7)
C82 0.054(11) 0.088(15) 0.094(16) 0.037(12) 0.029(11) 0.030(10)
C83 0.057(11) 0.077(14) 0.100(17) 0.051(12) 0.036(11) 0.030(9)
C84 0.097(17) 0.093(18) 0.066(15) 0.034(13) 0.017(13) 0.007(13)
C85 0.102(15) 0.039(11) 0.078(14) 0.011(9) 0.053(13) 0.017(10)
C86 0.085(14) 0.063(13) 0.070(14) 0.030(10) 0.036(11) 0.041(10)
N91 0.066(10) 0.073(12) 0.064(10) 0.012(8) 0.023(8) 0.013(8)
C92 0.094(14) 0.042(11) 0.081(15) 0.027(9) 0.046(12) 0.027(9)
C93 0.15(2) 0.053(13) 0.048(12) 0.005(9) 0.052(13) 0.033(13)
C94 0.118(19) 0.057(14) 0.059(14) -0.004(10) 0.014(14) 0.016(12)
C95 0.067(11) 0.065(13) 0.060(13) -0.001(10) -0.002(10) 0.021(9)
C96 0.070(12) 0.093(16) 0.053(13) 0.018(10) 0.016(10) 0.020(10)
O31 0.069(8) 0.065(8) 0.065(8) 0.022(6) 0.033(6) 0.008(6)
N33 0.043(8) 0.066(11) 0.111(14) 0.038(10) 0.024(9) 0.031(7)
O32 0.068(7) 0.056(8) 0.055(7) 0.014(6) 0.020(6) 0.006(6)
O34 0.102(11) 0.088(12) 0.128(14) 0.058(11) 0.044(10) 0.024(9)
O41 0.063(8) 0.085(10) 0.065(9) 0.002(7) 0.031(6) 0.003(7)
N43 0.063(11) 0.090(15) 0.083(13) 0.024(11) 0.024(9) 0.014(10)
O44 0.055(8) 0.102(12) 0.124(14) 0.022(10) 0.011(8) -0.030(8)
O42 0.052(7) 0.084(12) 0.120(13) 0.011(9) 0.023(8) 0.008(7)
O61 0.047(8) 0.149(15) 0.087(11) -0.008(10) 0.025(7) 0.006(8)
N63 0.070(11) 0.087(13) 0.083(12) 0.004(10) 0.053(9) 0.033(9)
O62 0.067(10) 0.36(3) 0.059(10) 0.106(15) 0.011(8) -0.031(13)
O64 0.25(3) 0.118(17) 0.087(13) 0.030(12) 0.042(15) 0.100(18)
O51 0.065(7) 0.066(8) 0.093(9) 0.020(7) 0.040(7) 0.018(6)
O52 0.059(7) 0.078(9) 0.090(10) 0.015(7) -0.004(7) 0.024(6)
O54 0.097(10) 0.076(11) 0.150(15) 0.052(10) 0.032(10) 0.019(8)
N53 0.062(8) 0.019(7) 0.160(11) -0.002(8) 0.033(8) 0.021(6)

loop_
_atom_type_symbol
_atom_type_description
_atom_type_scat_dispersion_real
_atom_type_scat_dispersion_imag
_atom_type_scat_source
C C 0.0033 0.0016 'International Tables Vol C Tables 4.2.6.8 and 6.1.1.4'
H H 0.0000 0.0000 'International Tables Vol C Tables 4.2.6.8 and 6.1.1.4'
N N 0.0061 0.0033 'International Tables Vol C Tables 4.2.6.8 and 6.1.1.4'
O O 0.0106 0.0060 'International Tables Vol C Tables 4.2.6.8 and 6.1.1.4'
Sm Sm -0.1638 3.4418 'International Tables Vol C Tables 4.2.6.8 and 6.1.1.4'

loop_
_geom_angle_atom_site_label_1
_geom_angle_atom_site_label_2
_geom_angle_atom_site_label_3
_geom_angle
_geom_angle_site_symmetry_1
_geom_angle_site_symmetry_3
_geom_angle_publ_flag
O22 Sm1 O11 135.3(4) . . ?
O22 Sm1 O21 49.6(4) . . ?
O11 Sm1 O21 133.3(4) . . ?
O22 Sm1 N21 74.3(4) . . ?
O11 Sm1 N21 114.9(4) . . ?
O21 Sm1 N21 110.3(4) . . ?
O22 Sm1 N41 144.2(4) . . ?
O11 Sm1 N41 80.4(4) . . ?
O21 Sm1 N41 107.8(4) . . ?
N21 Sm1 N41 94.3(4) . . ?
O22 Sm1 N11 78.3(5) . . ?
O11 Sm1 N11 146.0(5) . . ?
O21 Sm1 N11 67.5(5) . . ?
N21 Sm1 N11 63.1(4) . . ?
N41 Sm1 N11 66.4(5) . . ?
O22 Sm1 O12 133.8(4) . . ?
O11 Sm1 O12 49.5(4) . . ?
O21 Sm1 O12 173.9(4) . . ?
N21 Sm1 O12 68.8(4) . . ?
N41 Sm1 O12 66.6(4) . . ?
N11 Sm1 O12 107.3(5) . . ?
O22 Sm1 N31 74.9(4) . . ?
O11 Sm1 N31 71.9(4) . . ?
O21 Sm1 N31 120.9(4) . . ?
N21 Sm1 N31 63.9(4) . . ?
N41 Sm1 N31 130.8(4) . . ?
N11 Sm1 N31 125.2(4) . . ?
O12 Sm1 N31 64.4(4) . . ?
O22 Sm1 N51 121.0(4) . . ?
O11 Sm1 N51 68.2(4) . . ?
O21 Sm1 N51 75.1(4) . . ?
N21 Sm1 N51 156.8(4) . . ?
N41 Sm1 N51 63.0(4) . . ?
N11 Sm1 N51 100.8(4) . . ?
O12 Sm1 N51 103.4(4) . . ?
N31 Sm1 N51 134.0(4) . . ?
O22 Sm1 N61 74.5(4) . . ?
O11 Sm1 N61 73.1(4) . . ?
O21 Sm1 N61 65.0(4) . . ?
N21 Sm1 N61 139.8(4) . . ?
N41 Sm1 N61 125.7(5) . . ?
N11 Sm1 N61 132.3(5) . . ?
O12 Sm1 N61 119.8(4) . . ?
N31 Sm1 N61 84.1(4) . . ?
N51 Sm1 N61 63.3(4) . . ?
C12 N11 C16 116.8(16) . . ?
C12 N11 Sm1 120.7(13) . . ?
C16 N11 Sm1 121.8(11) . . ?
N11 C12 C13 122.1(19) . . ?
C14 C13 C12 120.0(19) . . ?
C13 C14 C15 119(2) . . ?
C14 C15 C16 119(2) . . ?
N11 C16 C15 123.0(18) . . ?
N11 C16 C22 116.3(16) . . ?
C15 C16 C22 120.6(19) . . ?
C26 N21 C22 116.1(14) . . ?
C26 N21 Sm1 121.0(11) . . ?
C22 N21 Sm1 121.6(11) . . ?
C23 C22 N21 121.5(17) . . ?
C23 C22 C16 124.2(18) . . ?
N21 C22 C16 114.2(16) . . ?
C24 C23 C22 122.0(18) . . ?
C23 C24 C25 117.6(19) . . ?
C24 C25 C26 121.9(18) . . ?
N21 C26 C25 120.6(16) . . ?
N21 C26 C32 118.2(15) . . ?
C25 C26 C32 121.1(16) . . ?
C36 N31 C32 116.5(14) . . ?
C36 N31 Sm1 124.2(11) . . ?
C32 N31 Sm1 118.6(10) . . ?
C33 C32 N31 118.8(14) . . ?
C33 C32 C26 124.6(16) . . ?
N31 C32 C26 116.4(14) . . ?
C34 C33 C32 121.2(16) . . ?
C33 C34 C35 121.1(16) . . ?
C36 C35 C34 115.3(19) . . ?
N31 C36 C35 126.7(19) . . ?
C42 N41 C46 117.0(15) . . ?
C42 N41 Sm1 119.5(11) . . ?
C46 N41 Sm1 118.9(12) . . ?
N41 C42 C43 124.7(17) . . ?
C42 C43 C44 117.9(18) . . ?
C45 C44 C43 118.4(16) . . ?
C44 C45 C46 121.6(17) . . ?
N41 C46 C45 120.2(17) . . ?
N41 C46 C52 116.8(15) . . ?
C45 C46 C52 123.0(17) . . ?
C52 N51 C56 116.6(15) . . ?
C52 N51 Sm1 120.3(10) . . ?
C56 N51 Sm1 121.1(11) . . ?
C52 C53 C54 117.6(16) . . ?
N51 C52 C53 123.6(16) . . ?
N51 C52 C46 114.4(14) . . ?
C53 C52 C46 121.8(14) . . ?
C53 C54 C55 120.9(16) . . ?
C56 C55 C54 117(2) . . ?
C55 C56 N51 124.4(19) . . ?
C55 C56 C62 121.1(18) . . ?
N51 C56 C62 114.4(16) . . ?
C65 N61 C62 115.8(15) . . ?
C65 N61 Sm1 122.6(12) . . ?
C62 N61 Sm1 117.8(11) . . ?
N61 C62 C63 121.9(17) . . ?
N61 C62 C56 117.2(15) . . ?
C63 C62 C56 120.7(17) . . ?
C66 C63 C62 118(2) . . ?
C64 C66 C63 123(2) . . ?
C66 C64 C65 117(2) . . ?
N61 C65 C64 123.6(19) . . ?
N13 O11 Sm1 99.3(10) . . ?
O14 N13 O12 123.8(17) . . ?
O14 N13 O11 119.9(16) . . ?
O12 N13 O11 116.3(15) . . ?
N13 O12 Sm1 94.4(10) . . ?
N23 O21 Sm1 97.4(10) . . ?
O24 N23 O21 124.7(17) . . ?
O24 N23 O22 123.2(16) . . ?
O21 N23 O22 112.1(15) . . ?
N23 O22 Sm1 100.2(10) . . ?
O61 Sm2 O32 75.0(5) . . ?
O61 Sm2 O51 80.9(5) . . ?
O32 Sm2 O51 140.2(4) . . ?
O61 Sm2 O31 124.4(5) . . ?
O32 Sm2 O31 51.0(4) . . ?
O51 Sm2 O31 131.1(4) . . ?
O61 Sm2 N71 77.4(4) . . ?
O32 Sm2 N71 70.4(4) . . ?
O51 Sm2 N71 73.7(5) . . ?
O31 Sm2 N71 73.1(4) . . ?
O61 Sm2 N91 145.0(5) . . ?
O32 Sm2 N91 133.5(5) . . ?
O51 Sm2 N91 82.5(5) . . ?
O31 Sm2 N91 89.5(5) . . ?
N71 Sm2 N91 126.5(5) . . ?
O61 Sm2 O42 72.7(5) . . ?
O32 Sm2 O42 88.2(5) . . ?
O51 Sm2 O42 114.4(5) . . ?
O31 Sm2 O42 113.1(5) . . ?
N71 Sm2 O42 146.9(5) . . ?
N91 Sm2 O42 86.6(5) . . ?
O61 Sm2 N81 135.6(5) . . ?
O32 Sm2 N81 108.4(4) . . ?
O51 Sm2 N81 68.9(4) . . ?
O31 Sm2 N81 64.6(4) . . ?
N71 Sm2 N81 63.6(5) . . ?
N91 Sm2 N81 63.3(5) . . ?
O42 Sm2 N81 149.4(5) . . ?
O61 Sm2 O52 74.4(6) . . ?
O32 Sm2 O52 144.4(4) . . ?
O51 Sm2 O52 49.7(4) . . ?
O31 Sm2 O52 160.7(4) . . ?
N71 Sm2 O52 119.4(5) . . ?
N91 Sm2 O52 71.3(5) . . ?
O42 Sm2 O52 65.4(5) . . ?
N81 Sm2 O52 106.2(5) . . ?
O61 Sm2 O41 110.2(5) . . ?
O32 Sm2 O41 69.8(4) . . ?
O51 Sm2 O41 149.6(5) . . ?
O31 Sm2 O41 66.7(4) . . ?
N71 Sm2 O41 135.5(5) . . ?
N91 Sm2 O41 72.4(4) . . ?
O42 Sm2 O41 48.6(4) . . ?
N81 Sm2 O41 112.3(4) . . ?
O52 Sm2 O41 104.6(4) . . ?
C72 N71 C76 114.0(14) . . ?
C72 N71 Sm2 122.5(11) . . ?
C76 N71 Sm2 123.4(11) . . ?
C73 C72 N71 125.0(19) . . ?
C72 C73 C74 117(2) . . ?
C75 C74 C73 123.3(19) . . ?
C74 C75 C76 115.7(18) . . ?
C75 C76 N71 124.9(17) . . ?
C75 C76 C82 121.9(17) . . ?
N71 C76 C82 113.2(14) . . ?
C82 N81 C86 116.8(16) . . ?
C82 N81 Sm2 120.5(12) . . ?
C86 N81 Sm2 121.0(12) . . ?
N81 C82 C83 123(2) . . ?
N81 C82 C76 117.3(16) . . ?
C83 C82 C76 120.1(18) . . ?
C84 C83 C82 118(2) . . ?
C83 C84 C85 121(2) . . ?
C84 C85 C86 118(2) . . ?
N81 C86 C85 123.1(19) . . ?
N81 C86 C92 115.8(16) . . ?
C85 C86 C92 121.1(18) . . ?
C96 N91 C92 115.6(17) . . ?
C96 N91 Sm2 122.3(12) . . ?
C92 N91 Sm2 122.0(13) . . ?
N91 C92 C93 121(2) . . ?
N91 C92 C86 115.6(17) . . ?
C93 C92 C86 123.2(18) . . ?
C92 C93 C94 118(2) . . ?
C95 C94 C93 122.2(19) . . ?
C94 C95 C96 116.3(18) . . ?
N91 C96 C95 126.9(19) . . ?
N33 O31 Sm2 95.4(9) . . ?
O34 N33 O32 117.4(18) . . ?
O34 N33 O31 125.7(16) . . ?
O32 N33 O31 116.9(15) . . ?
N33 O32 Sm2 96.6(10) . . ?
N43 O41 Sm2 97.9(12) . . ?
O44 N43 O41 122(2) . . ?
O42 N43 O44 123.2(18) . . ?
O41 N43 O42 114.5(15) . . ?
N43 O44 Sm2 99.0(10) . . ?
N63 O61 Sm2 138.5(12) . . ?
O62 N63 O61 131(2) . . ?
O62 N63 O64 105.5(19) . . ?
O61 N63 O64 123(2) . . ?
N53 O51 Sm2 96.4(10) . . ?
N53 O52 Sm2 88.4(9) . . ?
O51 N53 O54 122.4(17) . . ?
O51 N53 O52 119.4(14) . . ?
O54 N53 O52 110.9(16) . . ?

loop_
_geom_bond_atom_site_label_1
_geom_bond_atom_site_label_2
_geom_bond_distance
_geom_bond_site_symmetry_2
_geom_bond_publ_flag
Sm1 O22 2.475(13) . ?
Sm1 O11 2.483(12) . ?
Sm1 O21 2.550(12) . ?
Sm1 N21 2.555(13) . ?
Sm1 N41 2.572(14) . ?
Sm1 N11 2.583(15) . ?
Sm1 O12 2.598(13) . ?
Sm1 N31 2.609(13) . ?
Sm1 N51 2.621(13) . ?
Sm1 N61 2.675(15) . ?
N11 C12 1.32(2) . ?
N11 C16 1.35(2) . ?
C12 C13 1.40(3) . ?
C13 C14 1.35(3) . ?
C14 C15 1.36(3) . ?
C15 C16 1.38(3) . ?
C16 C22 1.51(3) . ?
N21 C26 1.36(2) . ?
N21 C22 1.39(2) . ?
C22 C23 1.37(2) . ?
C23 C24 1.33(3) . ?
C24 C25 1.35(3) . ?
C25 C26 1.40(2) . ?
C26 C32 1.46(2) . ?
N31 C36 1.30(2) . ?
N31 C32 1.41(2) . ?
C32 C33 1.38(2) . ?
C33 C34 1.31(2) . ?
C34 C35 1.40(3) . ?
C35 C36 1.36(2) . ?
N41 C42 1.35(2) . ?
N41 C46 1.36(2) . ?
C42 C43 1.38(2) . ?
C43 C44 1.38(3) . ?
C44 C45 1.37(3) . ?
C45 C46 1.39(2) . ?
C46 C52 1.47(2) . ?
N51 C52 1.359(19) . ?
N51 C56 1.36(2) . ?
C53 C52 1.37(2) . ?
C53 C54 1.39(3) . ?
C54 C55 1.41(3) . ?
C55 C56 1.36(3) . ?
C56 C62 1.52(3) . ?
N61 C65 1.33(2) . ?
N61 C62 1.36(2) . ?
C62 C63 1.38(2) . ?
C63 C66 1.33(3) . ?
C66 C64 1.30(3) . ?
C64 C65 1.40(3) . ?
O11 N13 1.267(19) . ?
N13 O14 1.239(19) . ?
N13 O12 1.240(18) . ?
O21 N23 1.258(18) . ?
N23 O24 1.216(19) . ?
N23 O22 1.287(19) . ?
Sm2 O61 2.370(14) . ?
Sm2 O32 2.497(12) . ?
Sm2 O51 2.497(13) . ?
Sm2 O31 2.547(13) . ?
Sm2 N71 2.556(14) . ?
Sm2 N91 2.561(16) . ?
Sm2 O42 2.570(13) . ?
Sm2 N81 2.590(13) . ?
Sm2 O52 2.596(13) . ?
Sm2 O41 2.613(13) . ?
N71 C72 1.36(2) . ?
N71 C76 1.38(2) . ?
C72 C73 1.35(2) . ?
C73 C74 1.36(3) . ?
C74 C75 1.36(3) . ?
C75 C76 1.37(2) . ?
C76 C82 1.52(3) . ?
N81 C82 1.35(2) . ?
N81 C86 1.36(2) . ?
C82 C83 1.42(2) . ?
C83 C84 1.35(3) . ?
C84 C85 1.37(3) . ?
C85 C86 1.39(2) . ?
C86 C92 1.51(3) . ?
N91 C96 1.34(2) . ?
N91 C92 1.38(2) . ?
C92 C93 1.39(3) . ?
C93 C94 1.40(3) . ?
C94 C95 1.34(3) . ?
C95 C96 1.35(3) . ?
O31 N33 1.25(2) . ?
N33 O34 1.23(2) . ?
N33 O32 1.296(18) . ?
O41 N43 1.251(19) . ?
N43 O44 1.183(19) . ?
N43 O42 1.29(2) . ?
O61 N63 1.204(17) . ?
N63 O62 1.173(18) . ?
N63 O64 1.22(2) . ?
O51 N53 1.173(17) . ?
O52 N53 1.308(19) . ?
O54 N53 1.30(2) . ?
